data_4085789
loop_
_publ_author_name
'Levine, Daniel S.'
'Tilley, T. Don'
'Andersen, Richard A.'

_publ_section_title
;
 C--H Bond Activations by Monoanionic, PNP-Supported Scandium Dialkyl
 Complexes
;
_journal_issue 19
_journal_name_full Organometallics
_journal_page_first 4647
_journal_paper_doi 10.1021/acs.organomet.5b00213
_journal_volume 34
_journal_year 2015
_chemical_formula_sum 'C30 H54 N0.75 P1.5 Sc0.75'
_chemical_formula_weight 505.41
_chemical_name_common (PNP-Cy)ScNp2
_chemical_name_systematic
;
 ?
;
_space_group_IT_number 15
_symmetry_cell_setting monoclinic
_symmetry_space_group_name_Hall '-C 2yc'
_symmetry_space_group_name_H-M 'C 1 2/c 1'
_atom_sites_solution_hydrogens geom
_atom_sites_solution_primary direct
_atom_sites_solution_secondary difmap
_audit_creation_method SHELXL-97
_cell_angle_alpha 90.00
_cell_angle_beta 95.279(2)
_cell_angle_gamma 90.00
_cell_formula_units_Z 16
_cell_length_a 13.9103(4)
_cell_length_b 15.5320(4)
_cell_length_c 55.3947(14)
_cell_measurement_reflns_used 9776
_cell_measurement_temperature 100(2)
_cell_measurement_theta_max 25.37
_cell_measurement_theta_min 2.19
_cell_volume 11917.5(6)
_computing_cell_refinement 'Bruker SAINT'
_computing_data_collection 'Bruker APEX2'
_computing_data_reduction 'Bruker SAINT'
_computing_molecular_graphics ORTEP-32
_computing_publication_material WinGX
_computing_structure_refinement 'SHELXL-97 (Sheldrick, 2008)'
_computing_structure_solution 'SHELXS-97 (Sheldrick, 2008)'
_diffrn_ambient_temperature 100(2)
_diffrn_detector_area_resol_mean 8.366
_diffrn_measured_fraction_theta_full 0.998
_diffrn_measured_fraction_theta_max 0.990
_diffrn_measurement_device_type 'Bruker APEX-II CCD'
_diffrn_measurement_method 'phi and omega scans'
_diffrn_radiation_monochromator 'QUAZAR multilayer mirrors'
_diffrn_radiation_source 'microfocus sealed tube'
_diffrn_radiation_type MoK\a
_diffrn_radiation_wavelength 0.71073
_diffrn_reflns_av_R_equivalents 0.0692
_diffrn_reflns_av_sigmaI/netI 0.0672
_diffrn_reflns_limit_h_max 16
_diffrn_reflns_limit_h_min -16
_diffrn_reflns_limit_k_max 16
_diffrn_reflns_limit_k_min -18
_diffrn_reflns_limit_l_max 67
_diffrn_reflns_limit_l_min -66
_diffrn_reflns_number 67786
_diffrn_reflns_theta_full 25.00
_diffrn_reflns_theta_max 25.49
_diffrn_reflns_theta_min 1.48
_exptl_absorpt_coefficient_mu 0.292
_exptl_absorpt_correction_T_max 0.9855
_exptl_absorpt_correction_T_min 0.9770
_exptl_absorpt_correction_type multi-scan
_exptl_absorpt_process_details SADABS
_exptl_crystal_colour colourless
_exptl_crystal_density_diffrn 1.127
_exptl_crystal_density_method 'not measured'
_exptl_crystal_description block
_exptl_crystal_F_000 4440
_exptl_crystal_size_max 0.08
_exptl_crystal_size_mid 0.06
_exptl_crystal_size_min 0.05
_refine_diff_density_max 0.353
_refine_diff_density_min -0.512
_refine_diff_density_rms 0.064
_refine_ls_extinction_method none
_refine_ls_goodness_of_fit_ref 1.040
_refine_ls_hydrogen_treatment constr
_refine_ls_matrix_type full
_refine_ls_number_parameters 605
_refine_ls_number_reflns 10987
_refine_ls_number_restraints 0
_refine_ls_restrained_S_all 1.040
_refine_ls_R_factor_all 0.0805
_refine_ls_R_factor_gt 0.0495
_refine_ls_shift/su_max 0.000
_refine_ls_shift/su_mean 0.000
_refine_ls_structure_factor_coef Fsqd
_refine_ls_weighting_details 'calc w=1/[\s^2^(Fo^2^)+(0.0218P)^2^+27.2529P] where P=(Fo^2^+2Fc^2^)/3'
_refine_ls_weighting_scheme calc
_refine_ls_wR_factor_gt 0.0891
_refine_ls_wR_factor_ref 0.0994
_reflns_number_gt 7967
_reflns_number_total 10987
_reflns_threshold_expression >2sigma(I)
_cod_data_source_file om5b00213_si_002.cif
_cod_data_source_block shelxl
_cod_depositor_comments
;
The following automatic conversions were performed:

'_symmetry_cell_setting' value 'Monoclinic' changed to 'monoclinic'
according to
/usr/data/users/saulius/crontab/automatic-downloads/rss-feeds/ACS/lib/dictionaries/cif_core.dic
dictionary named 'cif_core.dic' version 2.4.2 from 2011-04-26.

Automatic conversion script
Id: cif_fix_values 3271 2015-04-21 07:52:19Z andrius 

 Adding full bibliography for 4085784--4085792.cif.
;
_cod_original_cell_volume 11917.5(5)
_cod_original_sg_symbol_H-M C2/c
_cod_original_formula_sum 'C30 H54 N0.75 P1.50 Sc0.75'
_cod_database_code 4085789

loop_
_symmetry_equiv_pos_as_xyz
'x, y, z'
'-x, y, -z+1/2'
'x+1/2, y+1/2, z'
'-x+1/2, y+1/2, -z+1/2'
'-x, -y, -z'
'x, -y, z-1/2'
'-x+1/2, -y+1/2, -z'
'x+1/2, -y+1/2, z-1/2'

loop_
_atom_site_label
_atom_site_type_symbol
_atom_site_fract_x
_atom_site_fract_y
_atom_site_fract_z
_atom_site_U_iso_or_equiv
_atom_site_adp_type
_atom_site_occupancy
_atom_site_symmetry_multiplicity
_atom_site_calc_flag
_atom_site_refinement_flags
C1 C 0.06246(18) 0.09495(17) 0.08005(4) 0.0153(6) Uani 1 1 d .
H1A H -0.0026 0.1183 0.0820 0.018 Uiso 1 1 calc R
H1B H 0.0559 0.0337 0.0753 0.018 Uiso 1 1 calc R
C2 C 0.12653(18) 0.10353(17) 0.10330(4) 0.0137(6) Uani 1 1 d .
C3 C 0.15345(19) 0.04346(18) 0.12063(5) 0.0192(6) Uani 1 1 d .
H3 H 0.1341 -0.0152 0.1206 0.023 Uiso 1 1 calc R
C4 C 0.21546(18) 0.08491(17) 0.13870(5) 0.0180(6) Uani 1 1 d .
H4 H 0.2458 0.0594 0.1530 0.022 Uiso 1 1 calc R
C5 C 0.22323(18) 0.16872(17) 0.13161(4) 0.0144(6) Uani 1 1 d .
C6 C 0.27660(19) 0.24158(16) 0.14456(4) 0.0158(6) Uani 1 1 d .
H6A H 0.3327 0.2188 0.1549 0.019 Uiso 1 1 calc R
H6B H 0.2336 0.2714 0.1551 0.019 Uiso 1 1 calc R
C7 C 0.34501(18) 0.41853(17) 0.13967(5) 0.0156(6) Uani 1 1 d .
H7 H 0.3784 0.4578 0.1288 0.019 Uiso 1 1 calc R
C8 C 0.25144(18) 0.46435(17) 0.14518(5) 0.0182(6) Uani 1 1 d .
H8A H 0.2094 0.4724 0.1299 0.022 Uiso 1 1 calc R
H8B H 0.2163 0.4281 0.1562 0.022 Uiso 1 1 calc R
C9 C 0.27331(19) 0.55176(17) 0.15699(5) 0.0211(6) Uani 1 1 d .
H9A H 0.3040 0.5896 0.1455 0.025 Uiso 1 1 calc R
H9B H 0.2123 0.5792 0.1608 0.025 Uiso 1 1 calc R
C10 C 0.34044(19) 0.54139(18) 0.18014(5) 0.0216(7) Uani 1 1 d .
H10A H 0.3561 0.5989 0.1872 0.026 Uiso 1 1 calc R
H10B H 0.3072 0.5080 0.1921 0.026 Uiso 1 1 calc R
C11 C 0.43331(19) 0.49561(18) 0.17524(5) 0.0224(7) Uani 1 1 d .
H11A H 0.4736 0.4869 0.1907 0.027 Uiso 1 1 calc R
H11B H 0.4701 0.5321 0.1647 0.027 Uiso 1 1 calc R
C12 C 0.41287(19) 0.40832(17) 0.16300(5) 0.0194(6) Uani 1 1 d .
H12A H 0.3829 0.3693 0.1743 0.023 Uiso 1 1 calc R
H12B H 0.4744 0.3821 0.1591 0.023 Uiso 1 1 calc R
C13 C 0.43886(18) 0.27630(17) 0.11650(5) 0.0160(6) Uani 1 1 d .
H13 H 0.4784 0.2722 0.1325 0.019 Uiso 1 1 calc R
C14 C 0.49176(19) 0.33724(18) 0.10051(5) 0.0219(7) Uani 1 1 d .
H14A H 0.4985 0.3944 0.1084 0.026 Uiso 1 1 calc R
H14B H 0.4530 0.3446 0.0847 0.026 Uiso 1 1 calc R
C15 C 0.59199(19) 0.30322(18) 0.09610(5) 0.0258(7) Uani 1 1 d .
H15A H 0.6219 0.3421 0.0848 0.031 Uiso 1 1 calc R
H15B H 0.6335 0.3027 0.1116 0.031 Uiso 1 1 calc R
C16 C 0.5859(2) 0.21285(18) 0.08558(5) 0.0248(7) Uani 1 1 d .
H16A H 0.5509 0.2146 0.0692 0.030 Uiso 1 1 calc R
H16B H 0.6518 0.1910 0.0840 0.030 Uiso 1 1 calc R
C17 C 0.5341(2) 0.15214(18) 0.10149(5) 0.0254(7) Uani 1 1 d .
H17A H 0.5724 0.1458 0.1174 0.030 Uiso 1 1 calc R
H17B H 0.5285 0.0947 0.0938 0.030 Uiso 1 1 calc R
C18 C 0.43319(19) 0.18569(17) 0.10546(5) 0.0218(7) Uani 1 1 d .
H18A H 0.4022 0.1462 0.1164 0.026 Uiso 1 1 calc R
H18B H 0.3929 0.1872 0.0898 0.026 Uiso 1 1 calc R
C19 C 0.22064(18) 0.08322(17) 0.05185(5) 0.0161(6) Uani 1 1 d .
H19 H 0.2492 0.0669 0.0684 0.019 Uiso 1 1 calc R
C20 C 0.30422(18) 0.12424(18) 0.03954(5) 0.0202(6) Uani 1 1 d .
H20A H 0.2825 0.1379 0.0224 0.024 Uiso 1 1 calc R
H20B H 0.3240 0.1787 0.0479 0.024 Uiso 1 1 calc R
C21 C 0.39021(19) 0.06259(18) 0.04048(5) 0.0244(7) Uani 1 1 d .
H21A H 0.4157 0.0535 0.0576 0.029 Uiso 1 1 calc R
H21B H 0.4422 0.0886 0.0318 0.029 Uiso 1 1 calc R
C22 C 0.3614(2) -0.02423(19) 0.02891(5) 0.0309(8) Uani 1 1 d .
H22A H 0.3441 -0.0161 0.0113 0.037 Uiso 1 1 calc R
H22B H 0.4172 -0.0640 0.0309 0.037 Uiso 1 1 calc R
C23 C 0.2764(2) -0.06408(19) 0.04021(5) 0.0288(7) Uani 1 1 d .
H23A H 0.2965 -0.0796 0.0573 0.035 Uiso 1 1 calc R
H23B H 0.2566 -0.1176 0.0314 0.035 Uiso 1 1 calc R
C24 C 0.19056(19) -0.00243(17) 0.03944(5) 0.0207(6) Uani 1 1 d .
H24A H 0.1380 -0.0290 0.0478 0.025 Uiso 1 1 calc R
H24B H 0.1659 0.0085 0.0224 0.025 Uiso 1 1 calc R
C25 C 0.03440(18) 0.15785(17) 0.02941(4) 0.0148(6) Uani 1 1 d .
H25 H 0.0135 0.0975 0.0254 0.018 Uiso 1 1 calc R
C26 C 0.08129(19) 0.19579(19) 0.00765(5) 0.0211(6) Uani 1 1 d .
H26A H 0.1073 0.2537 0.0120 0.025 Uiso 1 1 calc R
H26B H 0.1359 0.1588 0.0039 0.025 Uiso 1 1 calc R
C27 C 0.00888(19) 0.20271(19) -0.01482(5) 0.0239(7) Uani 1 1 d .
H27A H 0.0408 0.2291 -0.0282 0.029 Uiso 1 1 calc R
H27B H -0.0129 0.1443 -0.0200 0.029 Uiso 1 1 calc R
C28 C -0.0782(2) 0.25690(19) -0.00964(5) 0.0243(7) Uani 1 1 d .
H28A H -0.0575 0.3168 -0.0060 0.029 Uiso 1 1 calc R
H28B H -0.1255 0.2578 -0.0241 0.029 Uiso 1 1 calc R
C29 C -0.12565(19) 0.22000(18) 0.01179(5) 0.0213(6) Uani 1 1 d .
H29A H -0.1796 0.2579 0.0155 0.026 Uiso 1 1 calc R
H29B H -0.1528 0.1626 0.0074 0.026 Uiso 1 1 calc R
C30 C -0.05491(18) 0.21155(18) 0.03427(5) 0.0191(6) Uani 1 1 d .
H30A H -0.0879 0.1840 0.0474 0.023 Uiso 1 1 calc R
H30B H -0.0339 0.2697 0.0399 0.023 Uiso 1 1 calc R
C31 C 0.03623(18) 0.37292(17) 0.09342(5) 0.0178(6) Uani 1 1 d .
H31A H 0.0611 0.4313 0.0975 0.021 Uiso 1 1 calc R
H31B H -0.0008 0.3782 0.0774 0.021 Uiso 1 1 calc R
C32 C -0.04113(18) 0.35645(17) 0.11128(5) 0.0177(6) Uani 1 1 d .
C33 C 0.0079(2) 0.3321(2) 0.13615(5) 0.0283(7) Uani 1 1 d .
H33A H -0.0413 0.3223 0.1474 0.043 Uiso 1 1 calc R
H33B H 0.0507 0.3790 0.1422 0.043 Uiso 1 1 calc R
H33C H 0.0458 0.2795 0.1347 0.043 Uiso 1 1 calc R
C34 C -0.1065(2) 0.28193(19) 0.10215(6) 0.0316(8) Uani 1 1 d .
H34A H -0.1366 0.2954 0.0859 0.047 Uiso 1 1 calc R
H34B H -0.1568 0.2733 0.1132 0.047 Uiso 1 1 calc R
H34C H -0.0680 0.2293 0.1015 0.047 Uiso 1 1 calc R
C35 C -0.1037(2) 0.43623(18) 0.11432(5) 0.0261(7) Uani 1 1 d .
H35A H -0.1349 0.4536 0.0985 0.039 Uiso 1 1 calc R
H35B H -0.0631 0.4834 0.1212 0.039 Uiso 1 1 calc R
H35C H -0.1532 0.4228 0.1252 0.039 Uiso 1 1 calc R
C36 C 0.24249(19) 0.36526(17) 0.05792(5) 0.0178(6) Uani 1 1 d .
H36A H 0.3100 0.3444 0.0602 0.021 Uiso 1 1 calc R
H36B H 0.2147 0.3412 0.0423 0.021 Uiso 1 1 calc R
C37 C 0.24990(19) 0.46353(17) 0.05371(5) 0.0171(6) Uani 1 1 d .
C38 C 0.1506(2) 0.4995(2) 0.04484(5) 0.0296(7) Uani 1 1 d .
H38A H 0.1061 0.4907 0.0573 0.044 Uiso 1 1 calc R
H38B H 0.1260 0.4696 0.0299 0.044 Uiso 1 1 calc R
H38C H 0.1562 0.5612 0.0415 0.044 Uiso 1 1 calc R
C39 C 0.3207(2) 0.48331(18) 0.03486(5) 0.0250(7) Uani 1 1 d .
H39A H 0.2992 0.4546 0.0196 0.038 Uiso 1 1 calc R
H39B H 0.3851 0.4623 0.0407 0.038 Uiso 1 1 calc R
H39C H 0.3233 0.5456 0.0322 0.038 Uiso 1 1 calc R
C40 C 0.2858(2) 0.50975(18) 0.07730(5) 0.0236(7) Uani 1 1 d .
H40A H 0.2922 0.5715 0.0741 0.035 Uiso 1 1 calc R
H40B H 0.3486 0.4862 0.0835 0.035 Uiso 1 1 calc R
H40C H 0.2393 0.5011 0.0894 0.035 Uiso 1 1 calc R
C41 C 0.1149(2) 0.30364(19) 0.23058(6) 0.0295(7) Uani 1 1 d .
H41A H 0.1370 0.3500 0.2202 0.035 Uiso 1 1 calc R
H41B H 0.0969 0.3303 0.2458 0.035 Uiso 1 1 calc R
C42 C 0.0262(2) 0.2594(2) 0.21756(6) 0.0344(8) Uani 1 1 d .
H42A H 0.0004 0.2166 0.2285 0.041 Uiso 1 1 calc R
H42B H -0.0248 0.3028 0.2133 0.041 Uiso 1 1 calc R
C43 C 0.0522(2) 0.2150(2) 0.19475(5) 0.0336(8) Uani 1 1 d .
H43A H -0.0057 0.1864 0.1867 0.040 Uiso 1 1 calc R
H43B H 0.0749 0.2582 0.1834 0.040 Uiso 1 1 calc R
C44 C 0.2200(2) 0.1905(2) 0.21377(5) 0.0276(7) Uani 1 1 d .
H44A H 0.2488 0.2305 0.2025 0.033 Uiso 1 1 calc R
H44B H 0.2683 0.1452 0.2185 0.033 Uiso 1 1 calc R
C45 C 0.32644(19) 0.38711(17) 0.23419(5) 0.0188(6) Uani 1 1 d .
H45A H 0.3230 0.3732 0.2167 0.023 Uiso 1 1 calc R
H45B H 0.2752 0.4295 0.2367 0.023 Uiso 1 1 calc R
C46 C 0.42339(18) 0.42454(17) 0.24232(5) 0.0170(6) Uani 1 1 d .
C47 C 0.45132(18) 0.50894(17) 0.24512(5) 0.0182(6) Uani 1 1 d .
H47 H 0.4124 0.5582 0.2412 0.022 Uiso 1 1 calc R
C48 C 0.4866(2) 0.16950(18) 0.21351(5) 0.0229(7) Uani 1 1 d .
H48A H 0.4186 0.1806 0.2074 0.027 Uiso 1 1 calc R
H48B H 0.5255 0.2075 0.2039 0.027 Uiso 1 1 calc R
C49 C 0.5061(2) 0.07893(19) 0.20384(5) 0.0266(7) Uani 1 1 d .
C50 C 0.4326(2) 0.0151(2) 0.21234(7) 0.0509(10) Uani 1 1 d .
H50A H 0.4396 0.0119 0.2301 0.076 Uiso 1 1 calc R
H50B H 0.4437 -0.0419 0.2056 0.076 Uiso 1 1 calc R
H50C H 0.3671 0.0345 0.2068 0.076 Uiso 1 1 calc R
C51 C 0.6067(2) 0.0492(2) 0.21354(6) 0.0369(8) Uani 1 1 d .
H51A H 0.6110 0.0471 0.2313 0.055 Uiso 1 1 calc R
H51B H 0.6549 0.0896 0.2084 0.055 Uiso 1 1 calc R
H51C H 0.6189 -0.0083 0.2072 0.055 Uiso 1 1 calc R
C52 C 0.27058(18) 0.33041(17) 0.28091(4) 0.0159(6) Uani 1 1 d .
H52 H 0.2129 0.3680 0.2771 0.019 Uiso 1 1 calc R
C53 C 0.34939(19) 0.38527(17) 0.29468(5) 0.0185(6) Uani 1 1 d .
H53A H 0.4090 0.3506 0.2977 0.022 Uiso 1 1 calc R
H53B H 0.3641 0.4354 0.2846 0.022 Uiso 1 1 calc R
C54 C 0.24046(19) 0.25638(17) 0.29706(5) 0.0186(6) Uani 1 1 d .
H54A H 0.1860 0.2245 0.2884 0.022 Uiso 1 1 calc R
H54B H 0.2952 0.2159 0.3002 0.022 Uiso 1 1 calc R
C60 C 0.1305(2) 0.1489(2) 0.20073(5) 0.0299(7) Uani 1 1 d .
H60A H 0.1477 0.1214 0.1856 0.036 Uiso 1 1 calc R
H60B H 0.1061 0.1036 0.2111 0.036 Uiso 1 1 calc R
C61 C 0.21006(19) 0.28937(19) 0.32133(5) 0.0226(7) Uani 1 1 d .
H61A H 0.1511 0.3250 0.3184 0.027 Uiso 1 1 calc R
H61B H 0.1947 0.2398 0.3315 0.027 Uiso 1 1 calc R
C62 C 0.2898(2) 0.34255(18) 0.33462(5) 0.0229(7) Uani 1 1 d .
H62A H 0.3469 0.3057 0.3389 0.028 Uiso 1 1 calc R
H62B H 0.2675 0.3655 0.3498 0.028 Uiso 1 1 calc R
C63 C 0.31748(19) 0.41668(18) 0.31868(5) 0.0214(7) Uani 1 1 d .
H63A H 0.2614 0.4557 0.3155 0.026 Uiso 1 1 calc R
H63B H 0.3706 0.4499 0.3274 0.026 Uiso 1 1 calc R
C64 C 0.4996(3) 0.0778(2) 0.17611(6) 0.0515(10) Uani 1 1 d .
H64A H 0.5181 0.0208 0.1705 0.077 Uiso 1 1 calc R
H64B H 0.5433 0.1213 0.1704 0.077 Uiso 1 1 calc R
H64C H 0.4332 0.0906 0.1696 0.077 Uiso 1 1 calc R
C140 C 0.19695(18) 0.24002(17) 0.23651(5) 0.0163(6) Uani 1 1 d .
H140 H 0.1734 0.1968 0.2480 0.020 Uiso 1 1 calc R
N1 N 0.17056(14) 0.18228(13) 0.10928(4) 0.0132(5) Uani 1 1 d .
N2 N 0.5000 0.37026(19) 0.2500 0.0154(7) Uani 1 2 d S
P3 P 0.31831(5) 0.31818(4) 0.122421(12) 0.01397(16) Uani 1 1 d .
P4 P 0.11988(5) 0.15641(4) 0.056919(12) 0.01369(16) Uani 1 1 d .
P5 P 0.30807(5) 0.28848(5) 0.251792(12) 0.01525(16) Uani 1 1 d .
Sc1 Sc 0.16507(3) 0.29769(3) 0.086543(9) 0.01194(12) Uani 1 1 d .
Sc2 Sc 0.5000 0.23028(5) 0.2500 0.01581(17) Uani 1 2 d S

loop_
_atom_site_aniso_label
_atom_site_aniso_U_11
_atom_site_aniso_U_22
_atom_site_aniso_U_33
_atom_site_aniso_U_23
_atom_site_aniso_U_13
_atom_site_aniso_U_12
C1 0.0159(14) 0.0141(15) 0.0157(14) 0.0007(12) 0.0005(11) -0.0025(11)
C2 0.0144(13) 0.0143(15) 0.0126(14) 0.0017(12) 0.0017(11) -0.0002(11)
C3 0.0218(15) 0.0130(15) 0.0228(16) 0.0027(13) 0.0026(12) -0.0038(12)
C4 0.0204(15) 0.0208(16) 0.0120(14) 0.0041(12) -0.0020(11) 0.0014(12)
C5 0.0164(14) 0.0152(15) 0.0119(14) 0.0017(12) 0.0026(11) 0.0010(11)
C6 0.0193(14) 0.0158(15) 0.0116(14) 0.0009(11) -0.0030(11) -0.0006(12)
C7 0.0168(14) 0.0138(15) 0.0160(15) -0.0015(12) 0.0012(11) 0.0004(11)
C8 0.0164(14) 0.0199(16) 0.0177(15) -0.0007(12) -0.0009(11) 0.0020(12)
C9 0.0219(15) 0.0170(16) 0.0244(16) -0.0053(13) 0.0011(12) 0.0062(12)
C10 0.0261(16) 0.0151(16) 0.0232(16) -0.0058(13) 0.0008(13) 0.0030(12)
C11 0.0235(16) 0.0209(17) 0.0216(16) -0.0066(13) -0.0037(13) 0.0019(13)
C12 0.0188(15) 0.0196(16) 0.0188(15) -0.0059(12) -0.0035(12) 0.0024(12)
C13 0.0136(13) 0.0170(15) 0.0172(15) -0.0035(12) -0.0009(11) 0.0037(11)
C14 0.0178(15) 0.0179(16) 0.0305(17) -0.0060(13) 0.0044(12) -0.0011(12)
C15 0.0204(15) 0.0240(17) 0.0335(18) -0.0043(14) 0.0058(13) 0.0004(13)
C16 0.0216(15) 0.0289(18) 0.0245(16) -0.0044(14) 0.0053(12) 0.0060(13)
C17 0.0272(16) 0.0191(17) 0.0303(17) -0.0052(14) 0.0050(13) 0.0071(13)
C18 0.0260(16) 0.0152(16) 0.0249(16) -0.0030(13) 0.0053(13) 0.0001(12)
C19 0.0195(14) 0.0145(15) 0.0136(14) -0.0002(12) -0.0023(11) 0.0011(12)
C20 0.0176(15) 0.0229(16) 0.0202(15) 0.0009(13) 0.0013(12) 0.0040(12)
C21 0.0186(15) 0.0302(18) 0.0244(17) 0.0015(14) 0.0023(12) 0.0082(13)
C22 0.0354(18) 0.033(2) 0.0230(17) -0.0054(14) -0.0024(14) 0.0198(15)
C23 0.0388(19) 0.0217(17) 0.0240(17) -0.0083(14) -0.0074(14) 0.0092(14)
C24 0.0267(16) 0.0172(16) 0.0173(15) -0.0020(12) -0.0022(12) 0.0030(13)
C25 0.0166(14) 0.0132(15) 0.0137(14) -0.0009(12) -0.0040(11) -0.0015(11)
C26 0.0188(15) 0.0276(17) 0.0164(15) 0.0024(13) -0.0010(11) -0.0002(13)
C27 0.0249(15) 0.0299(18) 0.0164(15) 0.0038(13) -0.0007(12) -0.0009(14)
C28 0.0253(16) 0.0223(17) 0.0239(16) 0.0066(13) -0.0061(13) -0.0001(13)
C29 0.0180(14) 0.0218(17) 0.0231(16) 0.0018(13) -0.0037(12) 0.0025(12)
C30 0.0189(14) 0.0194(16) 0.0183(15) -0.0004(12) -0.0025(11) 0.0018(12)
C31 0.0191(15) 0.0180(16) 0.0162(15) 0.0009(12) 0.0007(11) -0.0001(12)
C32 0.0166(14) 0.0192(16) 0.0176(15) 0.0004(12) 0.0037(11) 0.0029(12)
C33 0.0228(16) 0.041(2) 0.0228(16) 0.0059(15) 0.0083(13) 0.0071(14)
C34 0.0269(17) 0.0299(19) 0.0394(19) -0.0038(15) 0.0101(14) -0.0055(14)
C35 0.0264(16) 0.0277(18) 0.0256(17) 0.0028(14) 0.0097(13) 0.0093(14)
C36 0.0185(14) 0.0182(16) 0.0165(15) 0.0001(12) 0.0006(12) -0.0012(12)
C37 0.0201(15) 0.0141(15) 0.0171(15) 0.0022(12) 0.0021(12) -0.0011(12)
C38 0.0283(17) 0.0295(19) 0.0310(18) 0.0140(15) 0.0024(14) 0.0023(14)
C39 0.0330(17) 0.0191(17) 0.0244(17) 0.0044(13) 0.0101(14) -0.0046(13)
C40 0.0302(17) 0.0156(16) 0.0255(17) 0.0018(13) 0.0047(13) -0.0019(13)
C41 0.0237(16) 0.0208(17) 0.042(2) -0.0043(15) -0.0068(14) 0.0006(13)
C42 0.0235(17) 0.0267(19) 0.050(2) -0.0031(16) -0.0134(15) 0.0030(14)
C43 0.0345(18) 0.034(2) 0.0296(18) 0.0056(15) -0.0107(14) -0.0138(16)
C44 0.0250(16) 0.0364(19) 0.0212(16) -0.0092(14) 0.0018(13) -0.0050(14)
C45 0.0211(15) 0.0186(16) 0.0169(15) 0.0031(12) 0.0027(12) 0.0014(12)
C46 0.0176(14) 0.0170(16) 0.0170(15) 0.0036(12) 0.0046(11) 0.0022(12)
C47 0.0234(14) 0.0129(15) 0.0189(16) 0.0027(12) 0.0056(12) 0.0036(12)
C48 0.0208(15) 0.0209(17) 0.0273(17) -0.0044(13) 0.0038(12) -0.0019(13)
C49 0.0219(16) 0.0234(17) 0.0340(18) -0.0084(14) 0.0006(13) -0.0013(13)
C50 0.036(2) 0.025(2) 0.094(3) -0.014(2) 0.012(2) -0.0095(16)
C51 0.0310(18) 0.0235(19) 0.056(2) 0.0023(16) 0.0037(16) -0.0008(15)
C52 0.0164(14) 0.0161(15) 0.0152(14) -0.0009(12) 0.0007(11) 0.0019(12)
C53 0.0206(15) 0.0167(16) 0.0181(15) -0.0010(12) 0.0015(12) -0.0019(12)
C54 0.0194(15) 0.0196(16) 0.0169(15) -0.0027(12) 0.0021(12) -0.0022(12)
C60 0.0315(17) 0.037(2) 0.0208(17) -0.0113(15) 0.0021(13) -0.0067(15)
C61 0.0234(15) 0.0263(17) 0.0187(15) 0.0015(13) 0.0050(12) 0.0005(13)
C62 0.0245(16) 0.0299(18) 0.0145(15) -0.0027(13) 0.0022(12) 0.0010(13)
C63 0.0187(15) 0.0245(17) 0.0207(16) -0.0067(13) 0.0009(12) 0.0006(13)
C64 0.052(2) 0.064(3) 0.037(2) -0.0283(19) -0.0042(18) 0.018(2)
C140 0.0164(14) 0.0163(15) 0.0158(15) -0.0018(12) -0.0009(11) -0.0015(11)
N1 0.0142(11) 0.0130(12) 0.0120(11) 0.0012(9) -0.0017(9) 0.0000(9)
N2 0.0140(16) 0.0162(18) 0.0165(17) 0.000 0.0032(13) 0.000
P3 0.0154(4) 0.0123(4) 0.0138(4) -0.0016(3) -0.0004(3) 0.0002(3)
P4 0.0144(3) 0.0131(4) 0.0132(4) 0.0005(3) -0.0010(3) -0.0007(3)
P5 0.0157(4) 0.0155(4) 0.0144(4) -0.0002(3) 0.0006(3) 0.0000(3)
Sc1 0.0128(2) 0.0108(3) 0.0120(3) 0.0008(2) 0.0001(2) -0.0003(2)
Sc2 0.0170(4) 0.0128(4) 0.0178(4) 0.000 0.0029(3) 0.000

loop_
_atom_type_symbol
_atom_type_description
_atom_type_scat_dispersion_real
_atom_type_scat_dispersion_imag
_atom_type_scat_source
C C 0.0033 0.0016 'International Tables Vol C Tables 4.2.6.8 and 6.1.1.4'
H H 0.0000 0.0000 'International Tables Vol C Tables 4.2.6.8 and 6.1.1.4'
N N 0.0061 0.0033 'International Tables Vol C Tables 4.2.6.8 and 6.1.1.4'
P P 0.1023 0.0942 'International Tables Vol C Tables 4.2.6.8 and 6.1.1.4'
Sc Sc 0.2519 0.3716 'International Tables Vol C Tables 4.2.6.8 and 6.1.1.4'

loop_
_geom_angle_atom_site_label_1
_geom_angle_atom_site_label_2
_geom_angle_atom_site_label_3
_geom_angle
_geom_angle_site_symmetry_1
_geom_angle_site_symmetry_3
C2 C1 P4 106.84(17) . .
C2 C1 H1A 110.4 . .
P4 C1 H1A 110.4 . .
C2 C1 H1B 110.4 . .
P4 C1 H1B 110.4 . .
H1A C1 H1B 108.6 . .
C3 C2 N1 110.2(2) . .
C3 C2 C1 130.1(2) . .
N1 C2 C1 119.6(2) . .
C2 C3 C4 107.2(2) . .
C2 C3 H3 126.4 . .
C4 C3 H3 126.4 . .
C5 C4 C3 106.8(2) . .
C5 C4 H4 126.6 . .
C3 C4 H4 126.6 . .
C4 C5 N1 110.5(2) . .
C4 C5 C6 129.1(2) . .
N1 C5 C6 120.5(2) . .
C5 C6 P3 109.99(17) . .
C5 C6 H6A 109.7 . .
P3 C6 H6A 109.7 . .
C5 C6 H6B 109.7 . .
P3 C6 H6B 109.7 . .
H6A C6 H6B 108.2 . .
C12 C7 C8 110.3(2) . .
C12 C7 P3 115.24(18) . .
C8 C7 P3 111.06(18) . .
C12 C7 H7 106.6 . .
C8 C7 H7 106.6 . .
P3 C7 H7 106.6 . .
C9 C8 C7 111.0(2) . .
C9 C8 H8A 109.4 . .
C7 C8 H8A 109.4 . .
C9 C8 H8B 109.4 . .
C7 C8 H8B 109.4 . .
H8A C8 H8B 108.0 . .
C10 C9 C8 110.5(2) . .
C10 C9 H9A 109.6 . .
C8 C9 H9A 109.6 . .
C10 C9 H9B 109.6 . .
C8 C9 H9B 109.6 . .
H9A C9 H9B 108.1 . .
C11 C10 C9 111.3(2) . .
C11 C10 H10A 109.4 . .
C9 C10 H10A 109.4 . .
C11 C10 H10B 109.4 . .
C9 C10 H10B 109.4 . .
H10A C10 H10B 108.0 . .
C10 C11 C12 111.5(2) . .
C10 C11 H11A 109.3 . .
C12 C11 H11A 109.3 . .
C10 C11 H11B 109.3 . .
C12 C11 H11B 109.3 . .
H11A C11 H11B 108.0 . .
C11 C12 C7 110.8(2) . .
C11 C12 H12A 109.5 . .
C7 C12 H12A 109.5 . .
C11 C12 H12B 109.5 . .
C7 C12 H12B 109.5 . .
H12A C12 H12B 108.1 . .
C14 C13 C18 110.3(2) . .
C14 C13 P3 112.08(18) . .
C18 C13 P3 112.21(18) . .
C14 C13 H13 107.3 . .
C18 C13 H13 107.3 . .
P3 C13 H13 107.3 . .
C13 C14 C15 111.9(2) . .
C13 C14 H14A 109.2 . .
C15 C14 H14A 109.2 . .
C13 C14 H14B 109.2 . .
C15 C14 H14B 109.2 . .
H14A C14 H14B 107.9 . .
C16 C15 C14 111.1(2) . .
C16 C15 H15A 109.4 . .
C14 C15 H15A 109.4 . .
C16 C15 H15B 109.4 . .
C14 C15 H15B 109.4 . .
H15A C15 H15B 108.0 . .
C17 C16 C15 111.4(2) . .
C17 C16 H16A 109.4 . .
C15 C16 H16A 109.4 . .
C17 C16 H16B 109.4 . .
C15 C16 H16B 109.4 . .
H16A C16 H16B 108.0 . .
C16 C17 C18 111.2(2) . .
C16 C17 H17A 109.4 . .
C18 C17 H17A 109.4 . .
C16 C17 H17B 109.4 . .
C18 C17 H17B 109.4 . .
H17A C17 H17B 108.0 . .
C17 C18 C13 110.8(2) . .
C17 C18 H18A 109.5 . .
C13 C18 H18A 109.5 . .
C17 C18 H18B 109.5 . .
C13 C18 H18B 109.5 . .
H18A C18 H18B 108.1 . .
C24 C19 C20 110.2(2) . .
C24 C19 P4 114.93(18) . .
C20 C19 P4 115.31(18) . .
C24 C19 H19 105.1 . .
C20 C19 H19 105.1 . .
P4 C19 H19 105.1 . .
C21 C20 C19 110.2(2) . .
C21 C20 H20A 109.6 . .
C19 C20 H20A 109.6 . .
C21 C20 H20B 109.6 . .
C19 C20 H20B 109.6 . .
H20A C20 H20B 108.1 . .
C20 C21 C22 111.3(2) . .
C20 C21 H21A 109.4 . .
C22 C21 H21A 109.4 . .
C20 C21 H21B 109.4 . .
C22 C21 H21B 109.4 . .
H21A C21 H21B 108.0 . .
C23 C22 C21 111.7(2) . .
C23 C22 H22A 109.3 . .
C21 C22 H22A 109.3 . .
C23 C22 H22B 109.3 . .
C21 C22 H22B 109.3 . .
H22A C22 H22B 107.9 . .
C22 C23 C24 111.6(2) . .
C22 C23 H23A 109.3 . .
C24 C23 H23A 109.3 . .
C22 C23 H23B 109.3 . .
C24 C23 H23B 109.3 . .
H23A C23 H23B 108.0 . .
C23 C24 C19 110.5(2) . .
C23 C24 H24A 109.6 . .
C19 C24 H24A 109.6 . .
C23 C24 H24B 109.6 . .
C19 C24 H24B 109.6 . .
H24A C24 H24B 108.1 . .
C26 C25 C30 109.6(2) . .
C26 C25 P4 111.36(17) . .
C30 C25 P4 109.35(17) . .
C26 C25 H25 108.8 . .
C30 C25 H25 108.8 . .
P4 C25 H25 108.8 . .
C27 C26 C25 111.6(2) . .
C27 C26 H26A 109.3 . .
C25 C26 H26A 109.3 . .
C27 C26 H26B 109.3 . .
C25 C26 H26B 109.3 . .
H26A C26 H26B 108.0 . .
C28 C27 C26 111.1(2) . .
C28 C27 H27A 109.4 . .
C26 C27 H27A 109.4 . .
C28 C27 H27B 109.4 . .
C26 C27 H27B 109.4 . .
H27A C27 H27B 108.0 . .
C29 C28 C27 110.4(2) . .
C29 C28 H28A 109.6 . .
C27 C28 H28A 109.6 . .
C29 C28 H28B 109.6 . .
C27 C28 H28B 109.6 . .
H28A C28 H28B 108.1 . .
C30 C29 C28 112.1(2) . .
C30 C29 H29A 109.2 . .
C28 C29 H29A 109.2 . .
C30 C29 H29B 109.2 . .
C28 C29 H29B 109.2 . .
H29A C29 H29B 107.9 . .
C29 C30 C25 112.1(2) . .
C29 C30 H30A 109.2 . .
C25 C30 H30A 109.2 . .
C29 C30 H30B 109.2 . .
C25 C30 H30B 109.2 . .
H30A C30 H30B 107.9 . .
C32 C31 Sc1 130.34(18) . .
C32 C31 H31A 104.7 . .
Sc1 C31 H31A 104.7 . .
C32 C31 H31B 104.7 . .
Sc1 C31 H31B 104.7 . .
H31A C31 H31B 105.7 . .
C33 C32 C34 108.3(2) . .
C33 C32 C35 108.2(2) . .
C34 C32 C35 108.8(2) . .
C33 C32 C31 109.8(2) . .
C34 C32 C31 109.9(2) . .
C35 C32 C31 111.8(2) . .
C32 C33 H33A 109.5 . .
C32 C33 H33B 109.5 . .
H33A C33 H33B 109.5 . .
C32 C33 H33C 109.5 . .
H33A C33 H33C 109.5 . .
H33B C33 H33C 109.5 . .
C32 C34 H34A 109.5 . .
C32 C34 H34B 109.5 . .
H34A C34 H34B 109.5 . .
C32 C34 H34C 109.5 . .
H34A C34 H34C 109.5 . .
H34B C34 H34C 109.5 . .
C32 C35 H35A 109.5 . .
C32 C35 H35B 109.5 . .
H35A C35 H35B 109.5 . .
C32 C35 H35C 109.5 . .
H35A C35 H35C 109.5 . .
H35B C35 H35C 109.5 . .
C37 C36 Sc1 127.37(18) . .
C37 C36 H36A 105.5 . .
Sc1 C36 H36A 105.5 . .
C37 C36 H36B 105.5 . .
Sc1 C36 H36B 105.5 . .
H36A C36 H36B 106.0 . .
C38 C37 C39 109.1(2) . .
C38 C37 C40 108.5(2) . .
C39 C37 C40 107.9(2) . .
C38 C37 C36 109.7(2) . .
C39 C37 C36 110.9(2) . .
C40 C37 C36 110.7(2) . .
C37 C38 H38A 109.5 . .
C37 C38 H38B 109.5 . .
H38A C38 H38B 109.5 . .
C37 C38 H38C 109.5 . .
H38A C38 H38C 109.5 . .
H38B C38 H38C 109.5 . .
C37 C39 H39A 109.5 . .
C37 C39 H39B 109.5 . .
H39A C39 H39B 109.5 . .
C37 C39 H39C 109.5 . .
H39A C39 H39C 109.5 . .
H39B C39 H39C 109.5 . .
C37 C40 H40A 109.5 . .
C37 C40 H40B 109.5 . .
H40A C40 H40B 109.5 . .
C37 C40 H40C 109.5 . .
H40A C40 H40C 109.5 . .
H40B C40 H40C 109.5 . .
C140 C41 C42 111.4(2) . .
C140 C41 H41A 109.3 . .
C42 C41 H41A 109.3 . .
C140 C41 H41B 109.3 . .
C42 C41 H41B 109.3 . .
H41A C41 H41B 108.0 . .
C43 C42 C41 110.7(3) . .
C43 C42 H42A 109.5 . .
C41 C42 H42A 109.5 . .
C43 C42 H42B 109.5 . .
C41 C42 H42B 109.5 . .
H42A C42 H42B 108.1 . .
C60 C43 C42 110.5(2) . .
C60 C43 H43A 109.5 . .
C42 C43 H43A 109.6 . .
C60 C43 H43B 109.5 . .
C42 C43 H43B 109.5 . .
H43A C43 H43B 108.1 . .
C60 C44 C140 112.2(2) . .
C60 C44 H44A 109.2 . .
C140 C44 H44A 109.2 . .
C60 C44 H44B 109.2 . .
C140 C44 H44B 109.2 . .
H44A C44 H44B 107.9 . .
C46 C45 P5 109.13(18) . .
C46 C45 H45A 109.9 . .
P5 C45 H45A 109.9 . .
C46 C45 H45B 109.9 . .
P5 C45 H45B 109.9 . .
H45A C45 H45B 108.3 . .
C47 C46 N2 110.0(2) . .
C47 C46 C45 129.9(2) . .
N2 C46 C45 119.9(2) . .
C46 C47 C47 107.16(15) . 2_655
C46 C47 H47 126.4 . .
C47 C47 H47 126.4 2_655 .
C49 C48 Sc2 134.6(2) . .
C49 C48 H48A 103.5 . .
Sc2 C48 H48A 103.5 . .
C49 C48 H48B 103.5 . .
Sc2 C48 H48B 103.5 . .
H48A C48 H48B 105.3 . .
C51 C49 C50 108.3(3) . .
C51 C49 C64 108.6(3) . .
C50 C49 C64 108.8(3) . .
C51 C49 C48 109.9(2) . .
C50 C49 C48 109.9(2) . .
C64 C49 C48 111.3(3) . .
C49 C50 H50A 109.5 . .
C49 C50 H50B 109.5 . .
H50A C50 H50B 109.5 . .
C49 C50 H50C 109.5 . .
H50A C50 H50C 109.5 . .
H50B C50 H50C 109.5 . .
C49 C51 H51A 109.5 . .
C49 C51 H51B 109.5 . .
H51A C51 H51B 109.5 . .
C49 C51 H51C 109.5 . .
H51A C51 H51C 109.5 . .
H51B C51 H51C 109.5 . .
C53 C52 C54 110.2(2) . .
C53 C52 P5 112.41(17) . .
C54 C52 P5 110.86(18) . .
C53 C52 H52 107.7 . .
C54 C52 H52 107.7 . .
P5 C52 H52 107.7 . .
C63 C53 C52 111.1(2) . .
C63 C53 H53A 109.4 . .
C52 C53 H53A 109.4 . .
C63 C53 H53B 109.4 . .
C52 C53 H53B 109.4 . .
H53A C53 H53B 108.0 . .
C61 C54 C52 111.8(2) . .
C61 C54 H54A 109.2 . .
C52 C54 H54A 109.2 . .
C61 C54 H54B 109.2 . .
C52 C54 H54B 109.2 . .
H54A C54 H54B 107.9 . .
C43 C60 C44 110.9(3) . .
C43 C60 H60A 109.5 . .
C44 C60 H60A 109.5 . .
C43 C60 H60B 109.5 . .
C44 C60 H60B 109.5 . .
H60A C60 H60B 108.0 . .
C62 C61 C54 111.0(2) . .
C62 C61 H61A 109.4 . .
C54 C61 H61A 109.4 . .
C62 C61 H61B 109.4 . .
C54 C61 H61B 109.4 . .
H61A C61 H61B 108.0 . .
C61 C62 C63 110.0(2) . .
C61 C62 H62A 109.7 . .
C63 C62 H62A 109.7 . .
C61 C62 H62B 109.7 . .
C63 C62 H62B 109.7 . .
H62A C62 H62B 108.2 . .
C53 C63 C62 112.0(2) . .
C53 C63 H63A 109.2 . .
C62 C63 H63A 109.2 . .
C53 C63 H63B 109.2 . .
C62 C63 H63B 109.2 . .
H63A C63 H63B 107.9 . .
C49 C64 H64A 109.5 . .
C49 C64 H64B 109.5 . .
H64A C64 H64B 109.5 . .
C49 C64 H64C 109.5 . .
H64A C64 H64C 109.5 . .
H64B C64 H64C 109.5 . .
C41 C140 C44 111.0(2) . .
C41 C140 P5 114.35(19) . .
C44 C140 P5 110.49(18) . .
C41 C140 H140 106.9 . .
C44 C140 H140 106.9 . .
P5 C140 H140 106.9 . .
C2 N1 C5 105.2(2) . .
C2 N1 Sc1 126.19(16) . .
C5 N1 Sc1 128.46(16) . .
C46 N2 C46 105.6(3) 2_655 .
C46 N2 Sc2 127.20(15) 2_655 .
C46 N2 Sc2 127.20(15) . .
C6 P3 C7 105.16(12) . .
C6 P3 C13 103.68(12) . .
C7 P3 C13 104.19(12) . .
C6 P3 Sc1 97.68(8) . .
C7 P3 Sc1 124.57(8) . .
C13 P3 Sc1 118.47(9) . .
C1 P4 C25 107.08(11) . .
C1 P4 C19 99.84(12) . .
C25 P4 C19 108.81(12) . .
C1 P4 Sc1 95.03(9) . .
C25 P4 Sc1 124.90(9) . .
C19 P4 Sc1 116.27(9) . .
C45 P5 C140 104.24(12) . .
C45 P5 C52 103.36(12) . .
C140 P5 C52 104.49(12) . .
C45 P5 Sc2 93.99(9) . .
C140 P5 Sc2 127.20(9) . .
C52 P5 Sc2 118.92(9) . .
N1 Sc1 C31 108.72(9) . .
N1 Sc1 C36 142.38(9) . .
C31 Sc1 C36 108.87(10) . .
N1 Sc1 P4 71.75(6) . .
C31 Sc1 P4 112.20(7) . .
C36 Sc1 P4 92.81(7) . .
N1 Sc1 P3 72.55(6) . .
C31 Sc1 P3 113.34(7) . .
C36 Sc1 P3 93.71(7) . .
P4 Sc1 P3 128.78(3) . .
N2 Sc2 C48 115.13(7) . .
N2 Sc2 C48 115.13(7) . 2_655
C48 Sc2 C48 129.74(15) . 2_655
N2 Sc2 P5 71.37(2) . 2_655
C48 Sc2 P5 95.97(7) . 2_655
C48 Sc2 P5 99.63(7) 2_655 2_655
N2 Sc2 P5 71.37(2) . .
C48 Sc2 P5 99.63(7) . .
C48 Sc2 P5 95.97(7) 2_655 .
P5 Sc2 P5 142.74(4) 2_655 .

loop_
_geom_bond_atom_site_label_1
_geom_bond_atom_site_label_2
_geom_bond_distance
_geom_bond_site_symmetry_2
C1 C2 1.503(3) .
C1 P4 1.838(2) .
C1 H1A 0.9900 .
C1 H1B 0.9900 .
C2 C3 1.366(4) .
C2 N1 1.394(3) .
C3 C4 1.415(4) .
C3 H3 0.9500 .
C4 C5 1.367(4) .
C4 H4 0.9500 .
C5 N1 1.394(3) .
C5 C6 1.499(3) .
C6 P3 1.840(3) .
C6 H6A 0.9900 .
C6 H6B 0.9900 .
C7 C12 1.537(3) .
C7 C8 1.538(3) .
C7 P3 1.848(3) .
C7 H7 1.0000 .
C8 C9 1.525(4) .
C8 H8A 0.9900 .
C8 H8B 0.9900 .
C9 C10 1.524(4) .
C9 H9A 0.9900 .
C9 H9B 0.9900 .
C10 C11 1.521(4) .
C10 H10A 0.9900 .
C10 H10B 0.9900 .
C11 C12 1.531(4) .
C11 H11A 0.9900 .
C11 H11B 0.9900 .
C12 H12A 0.9900 .
C12 H12B 0.9900 .
C13 C14 1.530(4) .
C13 C18 1.534(4) .
C13 P3 1.856(2) .
C13 H13 1.0000 .
C14 C15 1.531(4) .
C14 H14A 0.9900 .
C14 H14B 0.9900 .
C15 C16 1.519(4) .
C15 H15A 0.9900 .
C15 H15B 0.9900 .
C16 C17 1.517(4) .
C16 H16A 0.9900 .
C16 H16B 0.9900 .
C17 C18 1.532(4) .
C17 H17A 0.9900 .
C17 H17B 0.9900 .
C18 H18A 0.9900 .
C18 H18B 0.9900 .
C19 C24 1.538(4) .
C19 C20 1.539(3) .
C19 P4 1.846(3) .
C19 H19 1.0000 .
C20 C21 1.529(4) .
C20 H20A 0.9900 .
C20 H20B 0.9900 .
C21 C22 1.530(4) .
C21 H21A 0.9900 .
C21 H21B 0.9900 .
C22 C23 1.519(4) .
C22 H22A 0.9900 .
C22 H22B 0.9900 .
C23 C24 1.528(4) .
C23 H23A 0.9900 .
C23 H23B 0.9900 .
C24 H24A 0.9900 .
C24 H24B 0.9900 .
C25 C26 1.540(3) .
C25 C30 1.540(3) .
C25 P4 1.845(3) .
C25 H25 1.0000 .
C26 C27 1.531(4) .
C26 H26A 0.9900 .
C26 H26B 0.9900 .
C27 C28 1.524(4) .
C27 H27A 0.9900 .
C27 H27B 0.9900 .
C28 C29 1.522(4) .
C28 H28A 0.9900 .
C28 H28B 0.9900 .
C29 C30 1.520(3) .
C29 H29A 0.9900 .
C29 H29B 0.9900 .
C30 H30A 0.9900 .
C30 H30B 0.9900 .
C31 C32 1.549(3) .
C31 Sc1 2.202(3) .
C31 H31A 0.9900 .
C31 H31B 0.9900 .
C32 C33 1.527(4) .
C32 C34 1.529(4) .
C32 C35 1.533(4) .
C33 H33A 0.9800 .
C33 H33B 0.9800 .
C33 H33C 0.9800 .
C34 H34A 0.9800 .
C34 H34B 0.9800 .
C34 H34C 0.9800 .
C35 H35A 0.9800 .
C35 H35B 0.9800 .
C35 H35C 0.9800 .
C36 C37 1.549(4) .
C36 Sc1 2.256(3) .
C36 H36A 0.9900 .
C36 H36B 0.9900 .
C37 C38 1.528(4) .
C37 C39 1.531(3) .
C37 C40 1.534(4) .
C38 H38A 0.9800 .
C38 H38B 0.9800 .
C38 H38C 0.9800 .
C39 H39A 0.9800 .
C39 H39B 0.9800 .
C39 H39C 0.9800 .
C40 H40A 0.9800 .
C40 H40B 0.9800 .
C40 H40C 0.9800 .
C41 C140 1.523(4) .
C41 C42 1.534(4) .
C41 H41A 0.9900 .
C41 H41B 0.9900 .
C42 C43 1.512(4) .
C42 H42A 0.9900 .
C42 H42B 0.9900 .
C43 C60 1.510(4) .
C43 H43A 0.9900 .
C43 H43B 0.9900 .
C44 C60 1.525(4) .
C44 C140 1.534(4) .
C44 H44A 0.9900 .
C44 H44B 0.9900 .
C45 C46 1.499(4) .
C45 P5 1.846(3) .
C45 H45A 0.9900 .
C45 H45B 0.9900 .
C46 C47 1.372(4) .
C46 N2 1.394(3) .
C47 C47 1.411(5) 2_655
C47 H47 0.9500 .
C48 C49 1.538(4) .
C48 Sc2 2.223(3) .
C48 H48A 0.9900 .
C48 H48B 0.9900 .
C49 C51 1.523(4) .
C49 C50 1.530(4) .
C49 C64 1.531(4) .
C50 H50A 0.9800 .
C50 H50B 0.9800 .
C50 H50C 0.9800 .
C51 H51A 0.9800 .
C51 H51B 0.9800 .
C51 H51C 0.9800 .
C52 C53 1.535(3) .
C52 C54 1.539(4) .
C52 P5 1.858(3) .
C52 H52 1.0000 .
C53 C63 1.520(4) .
C53 H53A 0.9900 .
C53 H53B 0.9900 .
C54 C61 1.534(4) .
C54 H54A 0.9900 .
C54 H54B 0.9900 .
C60 H60A 0.9900 .
C60 H60B 0.9900 .
C61 C62 1.518(4) .
C61 H61A 0.9900 .
C61 H61B 0.9900 .
C62 C63 1.522(4) .
C62 H62A 0.9900 .
C62 H62B 0.9900 .
C63 H63A 0.9900 .
C63 H63B 0.9900 .
C64 H64A 0.9800 .
C64 H64B 0.9800 .
C64 H64C 0.9800 .
C140 P5 1.852(3) .
C140 H140 1.0000 .
N1 Sc1 2.188(2) .
N2 C46 1.394(3) 2_655
N2 Sc2 2.174(3) .
P3 Sc1 2.7955(8) .
P4 Sc1 2.7773(8) .
P5 Sc2 2.8291(7) .
Sc2 C48 2.223(3) 2_655
Sc2 P5 2.8291(7) 2_655
